data_7154334
loop_
_publ_author_name
'Fang, Fang'
'Hua, Genghong'
'Shi, Feng'
'Li, Pengfei'

_publ_section_title
;
 Organocatalytic enantioselective Friedel-Crafts reaction: an efficient
 access to chiral isoindolo-\b-carboline derivatives.
;
_journal_issue 15
_journal_name_full 'Organic &amp; biomolecular chemistry'
_journal_page_first 4395
_journal_page_last 4398
_journal_paper_doi 10.1039/c5ob00175g
_journal_volume 13
_journal_year 2015
_chemical_absolute_configuration ad
_chemical_formula_moiety 'C26 H18 Br N3 O'
_chemical_formula_sum 'C26 H18 Br N3 O'
_chemical_formula_weight 468.34
_chemical_name_systematic
;
 ?
;
_space_group_crystal_system orthorhombic
_space_group_IT_number 19
_space_group_name_Hall 'P 2ac 2ab'
_space_group_name_H-M_alt 'P 21 21 21'
_symmetry_space_group_name_Hall 'P 2ac 2ab'
_symmetry_space_group_name_H-M 'P 21 21 21'
_atom_sites_solution_hydrogens geom
_audit_creation_method SHELXL-2014
_audit_update_record
;
2015-01-23 deposited with the CCDC.
2015-02-06 downloaded from the CCDC.
;
_cell_angle_alpha 90
_cell_angle_beta 90
_cell_angle_gamma 90
_cell_formula_units_Z 4
_cell_length_a 11.7456(2)
_cell_length_b 13.5528(3)
_cell_length_c 13.0646(9)
_cell_measurement_reflns_used 20263
_cell_measurement_temperature 293(2)
_cell_measurement_theta_max 68.20
_cell_measurement_theta_min 6.50
_cell_volume 2079.70(15)
_computing_cell_refinement 'CrystalClear-SM Auto 2.0 r4'
_computing_data_collection 'CrystalClear-SM 2.0 r4 (Rigaku, 2009)'
_computing_data_reduction 'CrystalClear-SM Auto 2.0 r4'
_computing_molecular_graphics 'CrystalStructure 4.0'
_computing_publication_material 'CrystalStructure 4.0 (Rigaku, 2009)'
_computing_structure_refinement 'SHELXL-2014 (Sheldrick, 2014)'
_computing_structure_solution 'SHELXS97 (Sheldrick, 1997)'
_diffrn_ambient_temperature 293(2)
_diffrn_measured_fraction_theta_full 0.995
_diffrn_measured_fraction_theta_max 0.995
_diffrn_measurement_device_type 'Rigaku Saturn944+ CCD'
_diffrn_measurement_method \w
_diffrn_radiation_type CuK\a
_diffrn_radiation_wavelength 1.54187
_diffrn_reflns_av_R_equivalents 0.0421
_diffrn_reflns_av_unetI/netI 0.0294
_diffrn_reflns_Laue_measured_fraction_full 0.995
_diffrn_reflns_Laue_measured_fraction_max 0.995
_diffrn_reflns_limit_h_max 14
_diffrn_reflns_limit_h_min -13
_diffrn_reflns_limit_k_max 16
_diffrn_reflns_limit_k_min -16
_diffrn_reflns_limit_l_max 15
_diffrn_reflns_limit_l_min -15
_diffrn_reflns_number 27739
_diffrn_reflns_point_group_measured_fraction_full 0.993
_diffrn_reflns_point_group_measured_fraction_max 0.991
_diffrn_reflns_theta_full 67.687
_diffrn_reflns_theta_max 68.303
_diffrn_reflns_theta_min 6.533
_exptl_absorpt_coefficient_mu 2.880
_exptl_absorpt_correction_T_max 0.487
_exptl_absorpt_correction_T_min 0.362
_exptl_absorpt_correction_type multi-scan
_exptl_absorpt_process_details 'Jacobson, R. (1998) Private communication'
_exptl_crystal_colour colorless
_exptl_crystal_density_diffrn 1.496
_exptl_crystal_description platelet
_exptl_crystal_F_000 952
_exptl_crystal_size_max 0.200
_exptl_crystal_size_mid 0.200
_exptl_crystal_size_min 0.200
_refine_diff_density_max 0.226
_refine_diff_density_min -0.599
_refine_diff_density_rms 0.071
_refine_ls_abs_structure_details
;
 Flack x determined using 1317 quotients [(I+)-(I-)]/[(I+)+(I-)]
 (Parsons, Flack and Wagner, Acta Cryst. B69 (2013) 249-259).
;
_refine_ls_abs_structure_Flack -0.019(5)
_refine_ls_extinction_method none
_refine_ls_goodness_of_fit_ref 1.125
_refine_ls_hydrogen_treatment constr
_refine_ls_matrix_type full
_refine_ls_number_parameters 280
_refine_ls_number_reflns 3780
_refine_ls_number_restraints 0
_refine_ls_restrained_S_all 1.125
_refine_ls_R_factor_all 0.0421
_refine_ls_R_factor_gt 0.0362
_refine_ls_shift/su_max 0.001
_refine_ls_shift/su_mean 0.000
_refine_ls_structure_factor_coef Fsqd
_refine_ls_weighting_details 'w=1/[\s^2^(Fo^2^)+(0.0462P)^2^+0.7157P] where P=(Fo^2^+2Fc^2^)/3'
_refine_ls_weighting_scheme calc
_refine_ls_wR_factor_gt 0.0882
_refine_ls_wR_factor_ref 0.0967
_reflns_Friedel_coverage 0.746
_reflns_Friedel_fraction_full 0.990
_reflns_Friedel_fraction_max 0.986
_reflns_number_gt 3388
_reflns_number_total 3780
_reflns_threshold_expression 'I > 2\s(I)'
_cod_data_source_file c5ob00175g2.cif
_cod_data_source_block shelx
_cod_depositor_comments 'Adding full bibliography for 7154334.cif.'
_cod_database_code 7154334
_shelx_space_group_comment
;
The symmetry employed for this shelxl refinement is uniquely defined
by the following loop, which should always be used as a source of
symmetry information in preference to the above space-group names.
They are only intended as comments.
;
_shelx_estimated_absorpt_t_min 0.597
_shelx_estimated_absorpt_t_max 0.597
_shelxl_version_number 2014-3

loop_
_space_group_symop_operation_xyz
'x, y, z'
'x+1/2, -y+1/2, -z'
'-x, y+1/2, -z+1/2'
'-x+1/2, -y, z+1/2'

loop_
_atom_site_label
_atom_site_type_symbol
_atom_site_fract_x
_atom_site_fract_y
_atom_site_fract_z
_atom_site_U_iso_or_equiv
_atom_site_adp_type
_atom_site_occupancy
_atom_site_site_symmetry_order
_atom_site_calc_flag
_atom_site_refinement_flags_posn
_atom_site_refinement_flags_adp
Br1 Br 0.13307(5) 0.19455(5) 1.04751(4) 0.0765(2) Uani 1 1 d . .
O1 O 0.7430(2) 0.1767(2) 0.6788(3) 0.0611(8) Uani 1 1 d . .
N1 N 0.1851(3) 0.0749(3) 0.6611(3) 0.0619(10) Uani 1 1 d . .
H1 H 0.1253 0.0392 0.6524 0.074 Uiso 1 1 calc R U
N2 N 0.5605(3) 0.1325(2) 0.6337(3) 0.0400(7) Uani 1 1 d . .
N3 N 0.4241(3) 0.1925(3) 0.3875(2) 0.0426(7) Uani 1 1 d . .
H3 H 0.3748 0.2392 0.3908 0.051 Uiso 1 1 calc R U
C1 C 0.5735(4) 0.0430(4) 0.1501(4) 0.0617(12) Uani 1 1 d . .
H1A H 0.6105 0.0084 0.0985 0.074 Uiso 1 1 calc R U
C2 C 0.5981(4) 0.0219(4) 0.2503(4) 0.0556(11) Uani 1 1 d . .
H2 H 0.6498 -0.0275 0.2670 0.067 Uiso 1 1 calc R U
C3 C 0.5435(4) 0.0764(3) 0.3268(3) 0.0447(9) Uani 1 1 d . .
C4 C 0.5484(3) 0.0759(3) 0.4365(3) 0.0424(9) Uani 1 1 d . .
C5 C 0.4752(3) 0.1477(3) 0.4699(3) 0.0397(8) Uani 1 1 d . .
C6 C 0.4618(3) 0.1784(3) 0.5806(3) 0.0372(8) Uani 1 1 d . .
C7 C 0.3512(3) 0.1500(3) 0.6293(3) 0.0397(8) Uani 1 1 d . .
C8 C 0.3144(3) 0.1773(3) 0.7303(3) 0.0393(8) Uani 1 1 d . .
C9 C 0.2101(3) 0.1283(3) 0.7478(3) 0.0458(9) Uani 1 1 d . .
C10 C 0.1535(4) 0.1315(4) 0.8412(4) 0.0559(11) Uani 1 1 d . .
H10 H 0.0859 0.0973 0.8521 0.067 Uiso 1 1 calc R U
C11 C 0.2027(4) 0.1878(3) 0.9163(3) 0.0524(10) Uani 1 1 d . .
C12 C 0.2701(4) 0.0876(3) 0.5910(4) 0.0536(11) Uani 1 1 d . .
H12 H 0.2725 0.0582 0.5268 0.064 Uiso 1 1 calc R U
C13 C 0.5839(4) 0.0283(3) 0.6160(3) 0.0461(9) Uani 1 1 d . .
H13A H 0.5166 -0.0104 0.6317 0.055 Uiso 1 1 calc R U
H13B H 0.6449 0.0067 0.6607 0.055 Uiso 1 1 calc R U
C14 C 0.6181(4) 0.0116(3) 0.5045(3) 0.0502(10) Uani 1 1 d . .
H14A H 0.6982 0.0267 0.4956 0.060 Uiso 1 1 calc R U
H14B H 0.6063 -0.0571 0.4863 0.060 Uiso 1 1 calc R U
C15 C 0.4646(4) 0.1504(3) 0.2985(3) 0.0437(9) Uani 1 1 d . .
C16 C 0.4379(4) 0.1705(3) 0.1972(3) 0.0524(10) Uani 1 1 d . .
H16 H 0.3849 0.2186 0.1796 0.063 Uiso 1 1 calc R U
C17 C 0.4935(4) 0.1157(4) 0.1238(4) 0.0595(12) Uani 1 1 d . .
H17 H 0.4777 0.1271 0.0550 0.071 Uiso 1 1 calc R U
C18 C 0.6446(3) 0.1985(3) 0.6539(3) 0.0435(8) Uani 1 1 d . .
C19 C 0.5954(3) 0.2974(3) 0.6386(3) 0.0401(8) Uani 1 1 d . .
C20 C 0.6375(4) 0.3901(3) 0.6650(3) 0.0520(10) Uani 1 1 d . .
H20 H 0.7093 0.3972 0.6940 0.062 Uiso 1 1 calc R U
C21 C 0.5697(5) 0.4705(3) 0.6467(3) 0.0567(12) Uani 1 1 d . .
H21 H 0.5966 0.5333 0.6621 0.068 Uiso 1 1 calc R U
C22 C 0.4619(5) 0.4596(3) 0.6058(4) 0.0581(12) Uani 1 1 d . .
H22 H 0.4170 0.5153 0.5955 0.070 Uiso 1 1 calc R U
C23 C 0.4192(4) 0.3676(3) 0.5799(3) 0.0502(10) Uani 1 1 d . .
H23 H 0.3465 0.3605 0.5526 0.060 Uiso 1 1 calc R U
C24 C 0.4885(3) 0.2871(3) 0.5961(3) 0.0392(8) Uani 1 1 d . .
C25 C 0.3590(4) 0.2346(3) 0.8092(3) 0.0472(9) Uani 1 1 d . .
H25 H 0.4258 0.2701 0.7990 0.057 Uiso 1 1 calc R U
C26 C 0.3045(4) 0.2389(3) 0.9017(3) 0.0525(10) Uani 1 1 d . .
H26 H 0.3354 0.2759 0.9549 0.063 Uiso 1 1 calc R U

loop_
_atom_site_aniso_label
_atom_site_aniso_U_11
_atom_site_aniso_U_22
_atom_site_aniso_U_33
_atom_site_aniso_U_23
_atom_site_aniso_U_13
_atom_site_aniso_U_12
Br1 0.0748(4) 0.0965(4) 0.0581(3) 0.0033(3) 0.0225(3) 0.0006(3)
O1 0.0399(16) 0.0600(18) 0.083(2) 0.0056(16) -0.0141(15) -0.0042(14)
N1 0.045(2) 0.079(3) 0.062(2) -0.008(2) -0.0018(18) -0.026(2)
N2 0.0359(17) 0.0390(16) 0.0450(18) 0.0023(14) -0.0058(14) -0.0014(13)
N3 0.0427(16) 0.0455(17) 0.0398(16) -0.0020(15) -0.0039(13) 0.0057(15)
C1 0.058(3) 0.074(3) 0.052(3) -0.013(2) 0.019(2) -0.006(2)
C2 0.046(2) 0.061(3) 0.059(3) -0.012(2) 0.009(2) 0.003(2)
C3 0.040(2) 0.046(2) 0.047(2) -0.0032(18) 0.0045(17) -0.0009(17)
C4 0.039(2) 0.0407(19) 0.047(2) -0.0009(17) -0.0013(17) 0.0012(16)
C5 0.0370(19) 0.0394(18) 0.043(2) -0.0013(15) -0.0026(16) -0.0018(16)
C6 0.0343(17) 0.0387(18) 0.0387(18) 0.0008(15) -0.0050(14) 0.0007(16)
C7 0.0354(19) 0.0396(18) 0.0442(19) -0.0006(15) -0.0035(16) -0.0021(15)
C8 0.0334(17) 0.0386(18) 0.046(2) 0.0021(15) -0.0023(15) 0.0009(16)
C9 0.037(2) 0.050(2) 0.051(2) -0.0026(19) -0.0011(18) -0.0052(18)
C10 0.042(2) 0.065(3) 0.061(3) 0.002(2) 0.008(2) -0.005(2)
C11 0.053(2) 0.052(2) 0.052(2) 0.004(2) 0.0081(18) 0.002(2)
C12 0.051(3) 0.060(2) 0.050(2) -0.008(2) -0.007(2) -0.009(2)
C13 0.047(2) 0.0387(19) 0.053(2) 0.0079(17) -0.0047(19) -0.0002(17)
C14 0.049(2) 0.042(2) 0.060(2) 0.0020(18) 0.002(2) 0.0050(19)
C15 0.042(2) 0.046(2) 0.042(2) -0.0014(17) 0.0016(17) -0.0047(17)
C16 0.054(2) 0.057(2) 0.046(2) 0.0028(19) -0.0035(19) -0.004(2)
C17 0.063(3) 0.071(3) 0.045(2) -0.001(2) 0.008(2) -0.013(2)
C18 0.037(2) 0.051(2) 0.0425(19) 0.0020(17) -0.0038(16) -0.0049(19)
C19 0.042(2) 0.0425(19) 0.0362(18) -0.0010(16) 0.0012(15) -0.0046(17)
C20 0.055(3) 0.049(2) 0.051(2) -0.0067(18) -0.003(2) -0.010(2)
C21 0.072(3) 0.043(2) 0.055(3) -0.0086(19) -0.002(2) -0.011(2)
C22 0.082(3) 0.040(2) 0.053(3) -0.0001(19) -0.001(2) 0.008(2)
C23 0.056(3) 0.047(2) 0.048(2) 0.0006(18) -0.0083(19) 0.0040(19)
C24 0.047(2) 0.0378(18) 0.0326(18) 0.0002(14) 0.0015(15) -0.0010(16)
C25 0.048(2) 0.046(2) 0.048(2) -0.0029(17) 0.0043(19) -0.0087(18)
C26 0.060(3) 0.047(2) 0.051(2) -0.0085(19) 0.005(2) -0.007(2)

loop_
_atom_type_symbol
_atom_type_description
_atom_type_scat_dispersion_real
_atom_type_scat_dispersion_imag
_atom_type_scat_source
C C 0.0181 0.0091 'International Tables Vol C Tables 4.2.6.8 and 6.1.1.4'
H H 0.0000 0.0000 'International Tables Vol C Tables 4.2.6.8 and 6.1.1.4'
N N 0.0311 0.0180 'International Tables Vol C Tables 4.2.6.8 and 6.1.1.4'
O O 0.0492 0.0322 'International Tables Vol C Tables 4.2.6.8 and 6.1.1.4'
Br Br -0.6763 1.2805 'International Tables Vol C Tables 4.2.6.8 and 6.1.1.4'

loop_
_geom_angle_atom_site_label_1
_geom_angle_atom_site_label_2
_geom_angle_atom_site_label_3
_geom_angle
C12 N1 C9 109.2(3)
C12 N1 H1 125.4
C9 N1 H1 125.4
C18 N2 C13 122.1(3)
C18 N2 C6 112.4(3)
C13 N2 C6 118.6(3)
C5 N3 C15 109.1(3)
C5 N3 H3 125.4
C15 N3 H3 125.4
C2 C1 C17 121.4(4)
C2 C1 H1A 119.3
C17 C1 H1A 119.3
C1 C2 C3 118.4(5)
C1 C2 H2 120.8
C3 C2 H2 120.8
C2 C3 C15 119.2(4)
C2 C3 C4 133.9(4)
C15 C3 C4 106.9(3)
C5 C4 C3 106.9(3)
C5 C4 C14 124.8(4)
C3 C4 C14 128.3(4)
C4 C5 N3 109.7(3)
C4 C5 C6 124.5(3)
N3 C5 C6 125.6(3)
N2 C6 C7 111.8(3)
N2 C6 C5 104.4(3)
C7 C6 C5 115.2(3)
N2 C6 C24 100.5(3)
C7 C6 C24 111.8(3)
C5 C6 C24 111.9(3)
C12 C7 C8 106.5(4)
C12 C7 C6 127.4(4)
C8 C7 C6 125.9(3)
C25 C8 C9 117.9(4)
C25 C8 C7 135.2(4)
C9 C8 C7 106.8(3)
N1 C9 C10 129.5(4)
N1 C9 C8 107.4(4)
C10 C9 C8 122.9(4)
C11 C10 C9 116.3(4)
C11 C10 H10 121.8
C9 C10 H10 121.8
C10 C11 C26 122.7(4)
C10 C11 Br1 119.4(3)
C26 C11 Br1 117.9(3)
N1 C12 C7 110.0(4)
N1 C12 H12 125.0
C7 C12 H12 125.0
N2 C13 C14 110.1(3)
N2 C13 H13A 109.6
C14 C13 H13A 109.6
N2 C13 H13B 109.6
C14 C13 H13B 109.6
H13A C13 H13B 108.1
C4 C14 C13 109.7(3)
C4 C14 H14A 109.7
C13 C14 H14A 109.7
C4 C14 H14B 109.7
C13 C14 H14B 109.7
H14A C14 H14B 108.2
N3 C15 C16 130.2(4)
N3 C15 C3 107.3(4)
C16 C15 C3 122.5(4)
C17 C16 C15 116.8(4)
C17 C16 H16 121.6
C15 C16 H16 121.6
C16 C17 C1 121.7(5)
C16 C17 H17 119.2
C1 C17 H17 119.2
O1 C18 N2 124.9(4)
O1 C18 C19 128.3(4)
N2 C18 C19 106.7(3)
C24 C19 C20 120.9(4)
C24 C19 C18 108.6(3)
C20 C19 C18 130.4(3)
C21 C20 C19 117.9(4)
C21 C20 H20 121.1
C19 C20 H20 121.1
C20 C21 C22 121.0(4)
C20 C21 H21 119.5
C22 C21 H21 119.5
C21 C22 C23 121.5(4)
C21 C22 H22 119.3
C23 C22 H22 119.3
C24 C23 C22 117.5(4)
C24 C23 H23 121.3
C22 C23 H23 121.3
C23 C24 C19 121.3(3)
C23 C24 C6 128.7(4)
C19 C24 C6 109.8(3)
C26 C25 C8 120.1(4)
C26 C25 H25 119.9
C8 C25 H25 119.9
C25 C26 C11 120.0(4)
C25 C26 H26 120.0
C11 C26 H26 120.0

loop_
_geom_bond_atom_site_label_1
_geom_bond_atom_site_label_2
_geom_bond_distance
Br1 C11 1.902(4)
O1 C18 1.237(5)
N1 C12 1.365(6)
N1 C9 1.376(6)
N1 H1 0.8600
N2 C18 1.359(5)
N2 C13 1.457(5)
N2 C6 1.486(5)
N3 C5 1.374(5)
N3 C15 1.379(5)
N3 H3 0.8600
C1 C2 1.370(7)
C1 C17 1.404(8)
C1 H1A 0.9300
C2 C3 1.399(6)
C2 H2 0.9300
C3 C15 1.415(6)
C3 C4 1.434(6)
C4 C5 1.369(5)
C4 C14 1.490(6)
C5 C6 1.513(5)
C6 C7 1.496(5)
C6 C24 1.519(5)
C7 C12 1.369(6)
C7 C8 1.436(5)
C8 C25 1.393(5)
C8 C9 1.412(5)
C9 C10 1.391(6)
C10 C11 1.371(7)
C10 H10 0.9300
C11 C26 1.395(6)
C12 H12 0.9300
C13 C14 1.528(6)
C13 H13A 0.9700
C13 H13B 0.9700
C14 H14A 0.9700
C14 H14B 0.9700
C15 C16 1.387(6)
C16 C17 1.378(7)
C16 H16 0.9300
C17 H17 0.9300
C18 C19 1.472(6)
C19 C24 1.381(5)
C19 C20 1.394(6)
C20 C21 1.371(7)
C20 H20 0.9300
C21 C22 1.383(8)
C21 H21 0.9300
C22 C23 1.386(7)
C22 H22 0.9300
C23 C24 1.378(6)
C23 H23 0.9300
C25 C26 1.369(6)
C25 H25 0.9300
C26 H26 0.9300

loop_
_geom_hbond_atom_site_label_D
_geom_hbond_atom_site_label_H
_geom_hbond_atom_site_label_A
_geom_hbond_distance_DH
_geom_hbond_distance_HA
_geom_hbond_distance_DA
_geom_hbond_angle_DHA
_geom_hbond_site_symmetry_A
N3 H3 O1 0.86 2.13 2.902(4) 149.7 2_456
